data_2004019
loop_
_publ_author_name
'Cho, I. Y.'
'Yeo, H. J.'
'Jeong, J. H.'
'Song, C. E.'

_publ_section_title
;Di(aqua)bis[(\h^5^-cyclopentadienyl)tris(dimethylphosphito-<i>P</i>)cobalt-<i>O</i>,<i>O</i>',<i>O</i>'']lanthanum(III)
 Chloride
;
_journal_issue 10
_journal_name_full 'Acta Crystallographica Section C'
_journal_page_first 2035
_journal_page_last 2037
_journal_paper_doi 10.1107/S0108270195000473
_journal_volume 51
_journal_year 1995
_chemical_formula_sum 'C22 H50 Cl Co2 La O20 P6'
_chemical_formula_weight 1112.71
_space_group_IT_number 14
_symmetry_cell_setting monoclinic
_symmetry_space_group_name_Hall '-P 2ybc'
_symmetry_space_group_name_H-M 'P 1 21/c 1'
_atom_type_scat_source IntTabIV
_cell_angle_alpha 90
_cell_angle_beta 98.669(1)
_cell_angle_gamma 90
_cell_formula_units_Z 4
_cell_length_a 9.065(1)
_cell_length_b 21.295(3)
_cell_length_c 21.976(3)
_cell_measurement_reflns_used 25
_cell_measurement_temperature 296(2)
_cell_measurement_theta_max 13.0
_cell_measurement_theta_min 10.0
_cell_volume 4193.8(9)
_diffrn_measurement_device 'Enraf-Nonius CAD-4'
_diffrn_measurement_method \w/2\q
_diffrn_radiation_type MoK\a
_diffrn_radiation_wavelength 0.71073
_diffrn_reflns_av_R_equivalents 0.042
_diffrn_reflns_limit_h_max 10
_diffrn_reflns_limit_h_min -10
_diffrn_reflns_limit_k_max 25
_diffrn_reflns_limit_k_min 0
_diffrn_reflns_limit_l_max 26
_diffrn_reflns_limit_l_min 0
_diffrn_reflns_number 7695
_diffrn_reflns_theta_max 25.0
_diffrn_standards_decay_% 0.08
_diffrn_standards_interval_time 60
_diffrn_standards_number 3
_exptl_absorpt_coefficient_mu 2.01
_exptl_absorpt_correction_T_max 1.000
_exptl_absorpt_correction_T_min 0.876
_exptl_absorpt_correction_type empirical
_exptl_crystal_colour Yellow
_exptl_crystal_density_diffrn 1.762
_exptl_crystal_description Tetragonal
_exptl_crystal_size_max 0.45
_exptl_crystal_size_mid 0.40
_exptl_crystal_size_min 0.30
_refine_diff_density_max 0.96
_refine_diff_density_min -0.57
_refine_ls_extinction_method none
_refine_ls_goodness_of_fit_obs 1.068
_refine_ls_number_parameters 473
_refine_ls_number_reflns 5375
_refine_ls_R_factor_obs 0.039
_refine_ls_shift/esd_max 0.017
_refine_ls_structure_factor_coef F
_refine_ls_weighting_details 'w = 1/[\s^2^(F) + 0.003125F^2^]'
_refine_ls_weighting_scheme calc
_refine_ls_wR_factor_obs 0.048
_reflns_number_observed 5375
_reflns_number_total 7301
_reflns_observed_criterion I>3\s(I)
_cod_data_source_file kh1012.cif
_cod_data_source_block kh1012a
_cod_depositor_comments
;
 Adding the _atom_site_type_symbol data item.

 Antanas Vaitkus,
 2017-01-30

The following automatic conversions were performed:

'_refine_ls_weighting_scheme' value 'w = 1/[\s^2^(F) + 0.003125F^2^]'
was changed to 'calc'. New tag '_refine_ls_weighting_details' was
created. The value of the new tag was set to 'w = 1/[\s^2^(F) +
0.003125F^2^]'.

Automatic conversion script
Id: cif_fix_values 3143 2015-03-26 13:38:13Z robertas 
;
_cod_original_cell_volume 4193.0(10)
_cod_original_sg_symbol_H-M 'P 21/c'
_cod_original_formula_sum 'C22 H50 Cl1 Co2 La1 O20 P6'
_cod_database_code 2004019

loop_
_symmetry_equiv_pos_as_xyz
x,y,z
x,1/2-y,1/2+z
-x,-y,-z
-x,1/2+y,1/2-z

loop_
_atom_site_label
_atom_site_type_symbol
_atom_site_fract_x
_atom_site_fract_y
_atom_site_fract_z
_atom_site_U_iso_or_equiv
La La 0.2096(1) 0.1398(1) 0.3852(1) 0.032(1)
Co1 Co 0.0000(1) 0.0598(1) 0.2040(1) 0.042(1)
P1 P -0.0778(2) 0.1434(1) 0.2450(1) 0.044(1)
P2 P 0.0095(2) 0.0106(1) 0.2905(1) 0.047(1)
P3 P 0.2320(2) 0.0866(1) 0.2272(1) 0.054(1)
O1 O 0.0135(5) 0.1741(2) 0.2998(2) 0.047(3)
O2 O 0.0620(5) 0.0451(2) 0.3499(2) 0.049(3)
O3 O 0.2975(4) 0.1046(2) 0.2913(2) 0.045(3)
O7 O -0.2429(6) 0.1330(3) 0.2596(3) 0.070(4)
O8 O -0.1070(6) 0.1939(3) 0.1892(2) 0.067(4)
O9 O -0.1543(7) -0.0178(3) 0.2927(3) 0.082(4)
O10 O 0.1050(8) -0.0515(3) 0.2879(3) 0.096(6)
O11 O 0.3284(8) 0.0310(5) 0.2049(4) 0.138(9)
O12 O 0.2637(8) 0.1410(4) 0.1825(2) 0.118(8)
C1 C -0.2797(10) 0.1330(5) 0.3206(4) 0.088(8)
C2 C -0.1831(11) 0.2493(4) 0.1958(5) 0.089(7)
C3 C -0.1854(13) -0.0476(6) 0.3471(5) 0.117(10)
C4 C 0.2173(12) -0.0717(4) 0.3346(5) 0.103(9)
C5 C 0.4709(13) 0.0155(6) 0.2267(7) 0.134(15)
C6 C 0.3517(15) 0.1891(4) 0.1964(4) 0.113(14)
C21 C 0.0406(11) 0.0291(5) 0.1192(4) 0.079(8)
C22 C -0.0174(11) -0.0187(4) 0.1482(3) 0.070(7)
C23 C -0.1566(9) -0.0020(4) 0.1590(3) 0.066(6)
C24 C -0.1859(10) 0.0571(4) 0.1365(4) 0.077(6)
C25 C -0.0581(13) 0.0783(4) 0.1111(3) 0.086(10)
OW1 O 0.0926(6) 0.0901(2) 0.4777(2) 0.054(3)
OW2 O 0.3906(5) 0.0474(2) 0.4236(2) 0.053(3)
Co2 Co 0.3638(1) 0.3251(1) 0.4707(1) 0.040(1)
P4 P 0.4624(2) 0.2350(1) 0.4986(1) 0.045(1)
P5 P 0.3637(2) 0.3021(1) 0.3747(1) 0.041(1)
P6 P 0.1404(2) 0.2883(1) 0.4666(1) 0.062(1)
O4 O 0.4009(5) 0.1766(2) 0.4683(2) 0.049(3)
O5 O 0.3350(5) 0.2366(2) 0.3516(2) 0.042(2)
O6 O 0.0949(4) 0.2287(2) 0.4338(2) 0.046(3)
O13 O 0.4659(8) 0.2265(3) 0.5710(2) 0.084(6)
O14 O 0.6354(6) 0.2384(3) 0.4949(3) 0.088(6)
O15 O 0.5220(6) 0.3253(3) 0.3593(2) 0.070(4)
O16 O 0.2568(7) 0.3485(2) 0.3318(2) 0.074(5)
O17 O 0.0328(8) 0.3447(4) 0.4344(5) 0.146(13)
O18 O 0.0889(11) 0.2886(4) 0.5295(4) 0.162(9)
C7 C 0.4662(14) 0.1650(5) 0.5966(4) 0.102(10)
C8 C 0.7138(12) 0.1984(5) 0.4735(8) 0.16(2)
C9 C 0.5648(11) 0.3162(5) 0.2998(4) 0.098(8)
C10 C 0.1390(11) 0.3274(4) 0.2872(4) 0.084(7)
C11 C -0.1087(13) 0.3371(8) 0.4187(8) 0.21(3)
C12 C 0.0786(15) 0.2338(6) 0.5661(5) 0.124(12)
C31 C 0.4955(11) 0.3673(4) 0.5446(4) 0.073(7)
C32 C 0.3503(12) 0.3844(4) 0.5434(4) 0.071(7)
C33 C 0.3035(10) 0.4170(4) 0.4887(4) 0.070(6)
C34 C 0.4230(11) 0.4172(4) 0.4558(4) 0.074(8)
C35 C 0.5405(11) 0.3858(4) 0.4902(5) 0.082(8)
Cl Cl 0.7480(2) 0.4619(1) 0.9854(1) 0.091(2)
H1W H 0.1279 0.0481 0.4845 0.05(2)
H2W H -0.0134 0.0893 0.4677 0.2(3)
H3W H 0.4947 0.0526 0.4402 0.2(4)
H4W H 0.3581 0.0260 0.4600 0.2(3)
H11 H -0.3837 0.1260 0.3189 0.080
H12 H -0.2539 0.1725 0.3394 0.080
H13 H -0.2258 0.1007 0.3439 0.080
H21 H -0.1902 0.2732 0.1590 0.080
H22 H -0.1311 0.2729 0.2290 0.080
H23 H -0.2805 0.2398 0.2041 0.080
H31 H -0.2859 -0.0617 0.3411 0.080
H32 H -0.1705 -0.0186 0.3803 0.080
H33 H -0.1205 -0.0825 0.3564 0.080
H41 H 0.2589 -0.1099 0.3227 0.080
H42 H 0.1754 -0.0783 0.3712 0.080
H43 H 0.2933 -0.0407 0.3418 0.080
H51 H 0.4994 -0.0196 0.2045 0.080
H52 H 0.4786 0.0049 0.2691 0.080
H53 H 0.5350 0.0499 0.2221 0.080
H61 H 0.3509 0.2148 0.1610 0.080
H62 H 0.4504 0.1749 0.2101 0.080
H63 H 0.3175 0.2128 0.2281 0.080
H21' H 0.1360 0.0287 0.1062 0.080
H22' H 0.0308 -0.0576 0.1592 0.080
H23' H -0.2217 -0.0273 0.1786 0.080
H24 H -0.2752 0.0802 0.1376 0.080
H25 H -0.0445 0.1178 0.0926 0.080
H71 H 0.4684 0.1678 0.6398 0.080
H72 H 0.5518 0.1428 0.5881 0.080
H73 H 0.3787 0.1432 0.5788 0.080
H81 H 0.8138 0.2129 0.4773 0.080
H82 H 0.6762 0.1915 0.4313 0.080
H83 H 0.7110 0.1602 0.4956 0.080
H91 H 0.6618 0.3329 0.2995 0.080
H92 H 0.4958 0.3370 0.2696 0.080
H93 H 0.5652 0.2726 0.2908 0.080
H101 H 0.0893 0.3625 0.2668 0.080
H102 H 0.0704 0.3039 0.3068 0.080
H103 H 0.1777 0.3016 0.2581 0.080
H111 H -0.1518 0.3747 0.4008 0.080
H112 H -0.1527 0.3269 0.4540 0.080
H113 H -0.1259 0.3040 0.3895 0.080
H121 H 0.0441 0.2453 0.6032 0.080
H122 H 0.1741 0.2148 0.5754 0.080
H123 H 0.0106 0.2050 0.5440 0.080
H311 H 0.5556 0.3462 0.5776 0.080
H321 H 0.2908 0.3756 0.5744 0.080
H331 H 0.2083 0.4355 0.4763 0.080
H341 H 0.4239 0.4358 0.4165 0.080
H351 H 0.6355 0.3782 0.4785 0.080

loop_
_geom_angle_atom_site_label_1
_geom_angle_atom_site_label_2
_geom_angle_atom_site_label_3
_geom_angle
_geom_angle_publ_flag
OW1 La O1 111.80(10) yes
OW1 La O3 138.20(10) yes
OW2 La O2 76.80(10) yes
OW2 La OW1 75.9(2) yes
O4 La O2 141.40(10) yes
O4 La OW1 82.90(10) yes
O5 La O1 80.90(10) yes
O5 La O3 77.50(10) yes
O5 La OW2 114.90(10) yes
O6 La O1 78.60(10) yes
O6 La O3 144.20(10) yes
O6 La OW2 136.00(10) yes
O6 La O5 74.80(10) yes
O2 La O3 73.4(2) yes
O2 O1 O6 89.8(2) yes
O5 O3 OW2 87.6(2) yes
O3 OW2 O4 86.3(2) yes
O3 O5 O4 88.4(2) yes
OW1 La O2 69.80(10) yes
OW2 La O1 143.50(10) yes
OW2 La O3 76.90(10) yes
O4 La O1 144.30(10) yes
O4 La O3 116.30(10) yes
O4 La OW2 70.20(10) yes
O5 La O2 145.10(10) yes
O5 La OW1 143.40(10) yes
O5 La O4 69.90(10) yes
O6 La O2 121.00(10) yes
O6 La OW1 74.50(10) yes
O6 La O4 74.40(10) yes
O2 La O1 73.3(2) yes
O1 La O3 75.1(2) yes
O1 O2 OW1 92.3(2) yes
O2 OW1 O6 91.0(2) yes
O5 O4 OW2 97.4(2) yes
O1 O6 OW1 85.9(2) yes
P2 Co1 P1 90.30(10) no
P3 Co1 P1 92.90(10) no
P3 Co1 P2 90.70(10) no
O1 P1 Co1 121.1(2) no
O7 P1 Co1 110.1(2) no
O7 P1 O1 108.7(3) no
O8 P1 Co1 104.8(2) no
O8 P1 O1 109.0(3) no
O8 P1 O7 101.2(3) no
O2 P2 Co1 119.3(2) no
O9 P2 Co1 107.1(2) no
O9 P2 O2 109.1(3) no
O10 P2 Co1 108.8(3) no
O10 P2 O2 109.6(3) no
O10 P2 O9 101.5(3) no
O3 P3 Co1 121.6(2) no
O11 P3 Co1 106.9(3) no
O11 P3 O3 108.8(3) no
O12 P3 Co1 108.0(3) no
O12 P3 O3 108.4(3) no
P5 Co2 P4 90.90(10) no
P6 Co2 P4 92.00(10) no
P6 Co2 P5 90.90(10) no
O4 P4 Co2 120.4(2) no
O13 P4 Co2 109.1(2) no
O13 P4 O4 107.6(3) no
O14 P4 Co2 108.3(3) no
O14 P4 O4 108.9(3) no
O14 P4 O13 100.7(4) no
O5 P5 Co2 121.1(2) no
O15 P5 Co2 105.5(2) no
O15 P5 O5 109.4(3) no
O16 P5 Co2 110.4(2) no
O16 P5 O5 108.6(2) no
O16 P5 O15 99.7(3) no
O6 P6 Co2 121.3(2) no
O17 P6 Co2 104.2(3) no
O17 P6 O6 108.2(4) no
O18 P6 Co2 112.0(4) no
O18 P6 O6 110.0(4) no

loop_
_geom_bond_atom_site_label_1
_geom_bond_atom_site_label_2
_geom_bond_distance
_geom_bond_publ_flag
La O1 2.491(4) yes
La O3 2.440(4) yes
La OW2 2.619(5) yes
La O5 2.519(4) yes
Co1 P1 2.161(2) yes
Co1 P3 2.164(2) yes
P1 O7 1.592(6) yes
P2 O2 1.512(4) yes
P2 O10 1.586(7) yes
P3 O11 1.592(9) yes
Co2 P4 2.166(2) yes
Co2 P6 2.160(2) yes
P4 O13 1.598(5) yes
P5 O5 1.494(4) yes
P5 O16 1.589(6) yes
P6 O17 1.639(8) yes
O2 OW1 2.946(6) yes
O6 O1 3.144(6) yes
O3 OW2 3.147(6) yes
O5 O4 2.843(6) yes
La O2 2.478(4) yes
La OW1 2.651(5) yes
La O4 2.449(4) yes
La O6 2.478(4) yes
Co1 P2 2.161(2) yes
P1 O1 1.503(4) yes
P1 O8 1.622(5) yes
P2 O9 1.610(6) yes
P3 O3 1.493(4) yes
P3 O12 1.575(8) yes
Co2 P5 2.165(2) yes
P4 O4 1.479(4) yes
P4 O14 1.584(6) yes
P5 O15 1.601(6) yes
P6 O6 1.487(5) yes
P6 O18 1.523(10) yes
O1 O2 2.968(6) yes
O6 OW1 3.108(6) yes
O3 O5 3.105(7) yes
O4 OW2 2.918(6) yes
Co1 C21 2.061(9) no
Co1 C22 2.067(8) no
Co1 C23 2.075(8) no
Co1 C24 2.071(8) no
Co1 C25 2.069(7) no
O7 C1 1.429(12) no
O8 C2 1.387(11) no
O9 C3 1.420(13) no
O10 C4 1.400(12) no
O11 C5 1.350(13) no
O12 C6 1.305(13) no
C21 C22 1.349(13) no
C21 C25 1.373(15) no
C22 C23 1.365(13) no
C23 C24 1.365(12) no
C24 C25 1.433(15) no
OW1 H1W 0.954(5) no
OW1 H2W 0.953(5) no
Co2 C31 2.071(9) no
Co2 C32 2.054(8) no
Co2 C33 2.086(8) no
Co2 C34 2.073(8) no
Co2 C35 2.053(9) no
O13 C7 1.426(12) no
O14 C8 1.246(14) no
O15 C9 1.434(11) no
O16 C10 1.409(10) no
O17 C11 1.287(13) no
O18 C12 1.428(16) no
C31 C32 1.361(15) no
C31 C35 1.378(15) no
C32 C33 1.398(11) no
C33 C34 1.390(14) no
C34 C35 1.383(13) no
OW2 H3W 0.965(4) no
OW2 H4W 1.002(5) no
